data_7016870
loop_
_publ_author_name
'Cao, Thi-Phuong-Anh'
'Labouille, St\'ephanie'
'Auffrant, Audrey'
'Jean, Yves'
'Le Goff, Xavier F.'
'Le Floch, Pascal'

_publ_section_title
;
 Pd(ii) and Ni(ii) complexes featuring a "phosphasalen" ligand:
 synthesis and DFT study.
;
_journal_issue 39
_journal_name_full 'Dalton transactions (Cambridge, England : 2003)'
_journal_page_first 10029
_journal_page_last 10037
_journal_paper_doi 10.1039/c1dt10906e
_journal_volume 40
_journal_year 2011
_chemical_formula_moiety 'C38 H32 N2 Ni O2 P2, C H2 Cl2'
_chemical_formula_sum 'C39 H34 Cl2 N2 Ni O2 P2'
_chemical_formula_weight 754.23
_chemical_name_systematic
;
?
;
_space_group_IT_number 7
_symmetry_cell_setting monoclinic
_symmetry_space_group_name_Hall 'P -2yc'
_symmetry_space_group_name_H-M 'P 1 c 1'
_atom_sites_solution_hydrogens geom
_atom_sites_solution_primary direct
_atom_sites_solution_secondary difmap
_audit_creation_method SHELXL-97
_cell_angle_alpha 90.00
_cell_angle_beta 122.384(4)
_cell_angle_gamma 90.00
_cell_formula_units_Z 2
_cell_length_a 14.095(1)
_cell_length_b 9.040(1)
_cell_length_c 16.233(1)
_cell_measurement_reflns_used 779
_cell_measurement_temperature 150.0(1)
_cell_measurement_theta_max 26.022
_cell_measurement_theta_min 0.998
_cell_volume 1746.7(3)
_computing_structure_refinement 'SHELXL-97 (Sheldrick, 1997)'
_computing_structure_solution 'SHELXS-97 (Sheldrick, 1990)'
_diffrn_ambient_temperature 150.0(1)
_diffrn_measured_fraction_theta_full 0.994
_diffrn_measured_fraction_theta_max 0.994
_diffrn_measurement_device_type KappaCCD
_diffrn_measurement_method 'phi and omega scans'
_diffrn_radiation_monochromator graphite
_diffrn_radiation_source 'fine-focus sealed tube'
_diffrn_radiation_type MoK\a
_diffrn_radiation_wavelength 0.71069
_diffrn_reflns_av_R_equivalents 0.0244
_diffrn_reflns_av_sigmaI/netI 0.0494
_diffrn_reflns_limit_h_max 17
_diffrn_reflns_limit_h_min -13
_diffrn_reflns_limit_k_max 11
_diffrn_reflns_limit_k_min -10
_diffrn_reflns_limit_l_max 20
_diffrn_reflns_limit_l_min -19
_diffrn_reflns_number 9847
_diffrn_reflns_theta_full 26.00
_diffrn_reflns_theta_max 26.00
_diffrn_reflns_theta_min 3.38
_exptl_absorpt_coefficient_mu 0.838
_exptl_absorpt_correction_T_max 0.9672
_exptl_absorpt_correction_T_min 0.7753
_exptl_absorpt_correction_type multi-scan
_exptl_crystal_colour Purple
_exptl_crystal_density_diffrn 1.434
_exptl_crystal_density_method 'not measured'
_exptl_crystal_description Needle
_exptl_crystal_F_000 780
_exptl_crystal_size_max 0.32
_exptl_crystal_size_mid 0.10
_exptl_crystal_size_min 0.04
_refine_diff_density_max 0.909
_refine_diff_density_min -0.722
_refine_diff_density_rms 0.069
_refine_ls_abs_structure_details 'Flack H D (1983), Acta Cryst. A39, 876-881'
_refine_ls_abs_structure_Flack 0.022(16)
_refine_ls_extinction_method none
_refine_ls_goodness_of_fit_ref 1.044
_refine_ls_hydrogen_treatment constr
_refine_ls_matrix_type full
_refine_ls_number_parameters 433
_refine_ls_number_reflns 5021
_refine_ls_number_restraints 2
_refine_ls_restrained_S_all 1.043
_refine_ls_R_factor_all 0.0521
_refine_ls_R_factor_gt 0.0449
_refine_ls_shift/su_max 0.000
_refine_ls_shift/su_mean 0.000
_refine_ls_structure_factor_coef Fsqd
_refine_ls_weighting_details 'calc w=1/[\s^2^(Fo^2^)+(0.0739P)^2^+0.7114P] where P=(Fo^2^+2Fc^2^)/3'
_refine_ls_weighting_scheme calc
_refine_ls_wR_factor_gt 0.1166
_refine_ls_wR_factor_ref 0.1219
_reflns_number_gt 4499
_reflns_number_total 5021
_reflns_threshold_expression >2sigma(I)
_cod_data_source_file c1dt10906e.txt
_cod_data_source_block pa185
_cod_depositor_comments
;
The following automatic conversions were performed:

'_symmetry_cell_setting' value 'Monoclinic' changed to 'monoclinic'
according to /home/saulius/struct/CIF-dictionaries/cif_core.dic
dictionary named 'cif_core.dic' version 2.4.1 from 2010-06-29.

Automatic conversion script
Id: cif_fix_values 1715 2011-07-08 13:25:40Z adriana 
;
_cod_original_sg_symbol_H-M 'Pc '
_cod_database_code 7016870

loop_
_symmetry_equiv_pos_as_xyz
'x, y, z'
'x, -y, z+1/2'

loop_
_atom_site_label
_atom_site_type_symbol
_atom_site_fract_x
_atom_site_fract_y
_atom_site_fract_z
_atom_site_U_iso_or_equiv
_atom_site_adp_type
_atom_site_occupancy
_atom_site_symmetry_multiplicity
_atom_site_calc_flag
_atom_site_refinement_flags
Ni1 Ni 0.09132(4) -0.93834(6) -0.26683(4) 0.03169(17) Uani 1 1 d .
P1 P -0.12531(10) -1.02124(13) -0.28075(9) 0.0307(3) Uani 1 1 d .
P2 P 0.25456(10) -1.15729(13) -0.26051(9) 0.0324(3) Uani 1 1 d .
O1 O -0.0137(3) -0.7837(4) -0.3246(3) 0.0403(8) Uani 1 1 d .
O2 O 0.1695(4) -0.8318(4) -0.3102(4) 0.0570(12) Uani 1 1 d .
N1 N 0.0083(3) -1.0482(4) -0.2259(3) 0.0328(9) Uani 1 1 d .
N2 N 0.2024(4) -1.0855(5) -0.2019(3) 0.0357(10) Uani 1 1 d .
C1 C 0.0576(4) -1.1954(5) -0.1867(4) 0.0380(12) Uani 1 1 d .
H1A H 0.0304 -1.2687 -0.2400 0.046 Uiso 1 1 calc R
H1B H 0.0378 -1.2299 -0.1399 0.046 Uiso 1 1 calc R
C2 C 0.1824(4) -1.1742(6) -0.1365(4) 0.0409(12) Uani 1 1 d .
H2A H 0.2121 -1.1221 -0.0736 0.049 Uiso 1 1 calc R
H2B H 0.2205 -1.2712 -0.1233 0.049 Uiso 1 1 calc R
C3 C -0.1491(4) -0.8282(5) -0.2830(3) 0.0293(10) Uani 1 1 d .
C4 C -0.0872(4) -0.7338(5) -0.3065(4) 0.0328(11) Uani 1 1 d .
C5 C -0.1112(5) -0.5799(5) -0.3131(4) 0.0431(13) Uani 1 1 d .
H5 H -0.0731 -0.5130 -0.3308 0.052 Uiso 1 1 calc R
C6 C -0.1890(5) -0.5272(6) -0.2941(4) 0.0421(13) Uani 1 1 d .
H6 H -0.2038 -0.4240 -0.2991 0.051 Uiso 1 1 calc R
C7 C -0.2465(5) -0.6201(6) -0.2679(4) 0.0416(12) Uani 1 1 d .
H7 H -0.2984 -0.5801 -0.2536 0.050 Uiso 1 1 calc R
C8 C -0.2286(4) -0.7705(5) -0.2627(4) 0.0364(11) Uani 1 1 d .
H8 H -0.2687 -0.8350 -0.2457 0.044 Uiso 1 1 calc R
C9 C -0.1810(4) -1.1099(5) -0.2156(4) 0.0351(11) Uani 1 1 d .
C10 C -0.1172(5) -1.1027(6) -0.1137(4) 0.0447(13) Uani 1 1 d .
H10 H -0.0476 -1.0512 -0.0812 0.054 Uiso 1 1 calc R
C11 C -0.1551(6) -1.1702(6) -0.0605(5) 0.0539(16) Uani 1 1 d .
H11 H -0.1109 -1.1668 0.0087 0.065 Uiso 1 1 calc R
C12 C -0.2569(6) -1.2427(7) -0.1075(6) 0.0622(19) Uani 1 1 d .
H12 H -0.2829 -1.2887 -0.0706 0.075 Uiso 1 1 calc R
C13 C -0.3219(5) -1.2487(6) -0.2089(5) 0.0515(15) Uani 1 1 d .
H13 H -0.3921 -1.2988 -0.2411 0.062 Uiso 1 1 calc R
C14 C -0.2843(4) -1.1819(5) -0.2621(4) 0.0381(12) Uani 1 1 d .
H14 H -0.3291 -1.1849 -0.3314 0.046 Uiso 1 1 calc R
C15 C -0.2065(4) -1.0853(5) -0.4053(4) 0.0312(11) Uani 1 1 d .
C16 C -0.3147(4) -1.0288(6) -0.4707(4) 0.0435(13) Uani 1 1 d .
H16 H -0.3456 -0.9570 -0.4489 0.052 Uiso 1 1 calc R
C17 C -0.3762(5) -1.0764(7) -0.5661(4) 0.0478(14) Uani 1 1 d .
H17 H -0.4493 -1.0378 -0.6094 0.057 Uiso 1 1 calc R
C18 C -0.3326(4) -1.1789(6) -0.5990(4) 0.0427(13) Uani 1 1 d .
H18 H -0.3757 -1.2115 -0.6648 0.051 Uiso 1 1 calc R
C19 C -0.2264(5) -1.2351(6) -0.5368(4) 0.0472(14) Uani 1 1 d .
H19 H -0.1964 -1.3063 -0.5599 0.057 Uiso 1 1 calc R
C20 C -0.1631(5) -1.1876(6) -0.4405(4) 0.0402(12) Uani 1 1 d .
H20 H -0.0894 -1.2255 -0.3983 0.048 Uiso 1 1 calc R
C21 C 0.3011(4) -1.0114(5) -0.3031(4) 0.0322(11) Uani 1 1 d .
C22 C 0.2528(5) -0.8692(5) -0.3209(4) 0.0392(12) Uani 1 1 d .
C23 C 0.2962(5) -0.7592(5) -0.3534(4) 0.0426(13) Uani 1 1 d .
H23 H 0.2652 -0.6625 -0.3656 0.051 Uiso 1 1 calc R
C24 C 0.3827(5) -0.7877(6) -0.3681(4) 0.0431(13) Uani 1 1 d .
H24 H 0.4104 -0.7109 -0.3897 0.052 Uiso 1 1 calc R
C25 C 0.4290(5) -0.9283(6) -0.3514(4) 0.0463(13) Uani 1 1 d .
H25 H 0.4875 -0.9487 -0.3623 0.056 Uiso 1 1 calc R
C26 C 0.3894(5) -1.0369(6) -0.3191(4) 0.0428(13) Uani 1 1 d .
H26 H 0.4220 -1.1327 -0.3069 0.051 Uiso 1 1 calc R
C27 C 0.3722(4) -1.2758(5) -0.1808(4) 0.0343(11) Uani 1 1 d .
C28 C 0.4385(4) -1.2397(5) -0.0824(4) 0.0403(12) Uani 1 1 d .
H28 H 0.4211 -1.1537 -0.0594 0.048 Uiso 1 1 calc R
C29 C 0.5300(4) -1.3269(6) -0.0167(4) 0.0487(14) Uani 1 1 d .
H29 H 0.5737 -1.3030 0.0508 0.058 Uiso 1 1 calc R
C30 C 0.5556(5) -1.4517(6) -0.0535(5) 0.0514(16) Uani 1 1 d .
H30 H 0.6181 -1.5121 -0.0106 0.062 Uiso 1 1 calc R
C31 C 0.4914(5) -1.4857(6) -0.1497(5) 0.0494(14) Uani 1 1 d .
H31 H 0.5088 -1.5714 -0.1730 0.059 Uiso 1 1 calc R
C32 C 0.4011(5) -1.3983(6) -0.2149(4) 0.0410(12) Uani 1 1 d .
H32 H 0.3592 -1.4218 -0.2824 0.049 Uiso 1 1 calc R
C33 C 0.1596(4) -1.2746(5) -0.3642(4) 0.0329(11) Uani 1 1 d .
C34 C 0.1132(5) -1.2268(6) -0.4581(4) 0.0448(13) Uani 1 1 d .
H34 H 0.1318 -1.1318 -0.4703 0.054 Uiso 1 1 calc R
C35 C 0.0399(5) -1.3157(7) -0.5347(4) 0.0512(14) Uani 1 1 d .
H35 H 0.0082 -1.2810 -0.5995 0.061 Uiso 1 1 calc R
C36 C 0.0115(5) -1.4539(6) -0.5194(4) 0.0489(15) Uani 1 1 d .
H36 H -0.0392 -1.5144 -0.5731 0.059 Uiso 1 1 calc R
C37 C 0.0576(4) -1.5040(6) -0.4246(4) 0.0431(13) Uani 1 1 d .
H37 H 0.0388 -1.5993 -0.4130 0.052 Uiso 1 1 calc R
C38 C 0.1309(4) -1.4151(6) -0.3473(4) 0.0392(12) Uani 1 1 d .
H38 H 0.1621 -1.4490 -0.2823 0.047 Uiso 1 1 calc R
Cl1 Cl 0.2951(3) -0.5630(3) -0.0217(3) 0.1377(14) Uani 1 1 d .
Cl2 Cl 0.4293(2) -0.7980(3) -0.0276(3) 0.1210(10) Uani 1 1 d .
C39 C 0.3019(10) -0.7267(11) -0.0729(9) 0.126(4) Uani 1 1 d .
H39A H 0.2554 -0.8009 -0.0654 0.151 Uiso 1 1 calc R
H39B H 0.2675 -0.7104 -0.1436 0.151 Uiso 1 1 calc R

loop_
_atom_site_aniso_label
_atom_site_aniso_U_11
_atom_site_aniso_U_22
_atom_site_aniso_U_33
_atom_site_aniso_U_23
_atom_site_aniso_U_13
_atom_site_aniso_U_12
Ni1 0.0341(3) 0.0288(3) 0.0346(3) 0.0033(3) 0.0200(3) 0.0030(3)
P1 0.0319(7) 0.0291(6) 0.0333(7) 0.0010(6) 0.0189(6) 0.0018(5)
P2 0.0307(6) 0.0313(6) 0.0343(7) 0.0041(6) 0.0168(5) 0.0039(5)
O1 0.045(2) 0.0336(18) 0.047(2) 0.0094(17) 0.0284(18) 0.0055(15)
O2 0.063(3) 0.037(2) 0.100(4) 0.020(2) 0.064(3) 0.0115(18)
N1 0.030(2) 0.028(2) 0.039(2) 0.0072(18) 0.0177(19) 0.0038(16)
N2 0.041(2) 0.039(2) 0.037(2) 0.0037(19) 0.028(2) 0.0019(18)
C1 0.044(3) 0.028(2) 0.043(3) 0.009(2) 0.024(3) 0.006(2)
C2 0.040(3) 0.048(3) 0.036(3) 0.012(2) 0.021(2) 0.012(2)
C3 0.037(3) 0.026(2) 0.024(2) -0.003(2) 0.015(2) -0.0013(18)
C4 0.038(3) 0.029(2) 0.034(3) 0.002(2) 0.021(2) 0.003(2)
C5 0.047(3) 0.032(3) 0.051(3) -0.002(2) 0.026(3) -0.003(2)
C6 0.053(3) 0.027(2) 0.041(3) 0.003(2) 0.022(3) 0.007(2)
C7 0.043(3) 0.041(3) 0.042(3) -0.001(3) 0.023(2) 0.012(2)
C8 0.039(3) 0.035(3) 0.032(3) 0.002(2) 0.017(2) 0.011(2)
C9 0.037(3) 0.027(2) 0.046(3) 0.007(2) 0.026(3) 0.007(2)
C10 0.051(3) 0.043(3) 0.046(3) 0.006(3) 0.031(3) 0.009(2)
C11 0.080(5) 0.045(3) 0.057(4) 0.013(3) 0.050(4) 0.018(3)
C12 0.084(5) 0.041(3) 0.101(6) 0.016(3) 0.075(5) 0.013(3)
C13 0.054(4) 0.041(3) 0.078(5) 0.009(3) 0.048(4) 0.008(3)
C14 0.037(3) 0.035(3) 0.049(3) 0.001(2) 0.027(3) 0.004(2)
C15 0.039(3) 0.026(2) 0.036(3) -0.003(2) 0.025(2) -0.0037(19)
C16 0.035(3) 0.047(3) 0.045(3) -0.002(3) 0.019(3) 0.005(2)
C17 0.036(3) 0.058(4) 0.043(3) -0.010(3) 0.017(3) -0.006(2)
C18 0.042(3) 0.044(3) 0.042(3) -0.006(2) 0.023(3) -0.013(2)
C19 0.057(4) 0.043(3) 0.047(3) -0.010(3) 0.032(3) -0.004(3)
C20 0.042(3) 0.039(3) 0.042(3) 0.002(2) 0.024(3) 0.007(2)
C21 0.034(3) 0.027(2) 0.034(3) -0.002(2) 0.018(2) -0.0026(19)
C22 0.044(3) 0.033(3) 0.045(3) -0.002(2) 0.027(3) -0.002(2)
C23 0.051(3) 0.030(3) 0.055(4) 0.004(2) 0.035(3) -0.001(2)
C24 0.052(3) 0.041(3) 0.044(3) 0.000(2) 0.030(3) -0.005(2)
C25 0.046(3) 0.057(3) 0.047(3) 0.007(3) 0.032(3) 0.001(3)
C26 0.043(3) 0.042(3) 0.048(3) 0.006(3) 0.028(3) 0.008(2)
C27 0.032(3) 0.033(3) 0.037(3) -0.003(2) 0.018(2) -0.001(2)
C28 0.035(3) 0.033(3) 0.045(3) 0.008(2) 0.016(2) 0.001(2)
C29 0.032(3) 0.052(3) 0.046(3) 0.007(3) 0.010(3) -0.003(2)
C30 0.030(3) 0.041(3) 0.061(4) 0.018(3) 0.010(3) 0.005(2)
C31 0.039(3) 0.038(3) 0.063(4) 0.006(3) 0.022(3) 0.005(2)
C32 0.037(3) 0.037(3) 0.042(3) 0.003(2) 0.016(2) 0.007(2)
C33 0.030(3) 0.034(3) 0.036(3) 0.003(2) 0.019(2) 0.0055(19)
C34 0.045(3) 0.039(3) 0.038(3) 0.006(2) 0.014(3) 0.003(2)
C35 0.050(4) 0.053(3) 0.035(3) 0.002(3) 0.012(3) -0.004(3)
C36 0.046(4) 0.044(3) 0.041(3) -0.007(3) 0.013(3) 0.000(2)
C37 0.037(3) 0.033(3) 0.046(3) -0.001(3) 0.014(3) -0.003(2)
C38 0.033(3) 0.042(3) 0.036(3) 0.000(2) 0.014(2) -0.004(2)
Cl1 0.177(3) 0.0628(13) 0.250(4) -0.0231(18) 0.165(3) -0.0148(14)
Cl2 0.0939(18) 0.0923(16) 0.176(3) 0.0397(18) 0.0716(19) 0.0160(13)
C39 0.125(8) 0.086(6) 0.109(8) -0.033(6) 0.023(7) 0.000(6)

loop_
_atom_type_symbol
_atom_type_description
_atom_type_scat_dispersion_real
_atom_type_scat_dispersion_imag
_atom_type_scat_source
C C 0.0033 0.0016 'International Tables Vol C Tables 4.2.6.8 and 6.1.1.4'
H H 0.0000 0.0000 'International Tables Vol C Tables 4.2.6.8 and 6.1.1.4'
Cl Cl 0.1484 0.1585 'International Tables Vol C Tables 4.2.6.8 and 6.1.1.4'
N N 0.0061 0.0033 'International Tables Vol C Tables 4.2.6.8 and 6.1.1.4'
Ni Ni 0.3393 1.1124 'International Tables Vol C Tables 4.2.6.8 and 6.1.1.4'
O O 0.0106 0.0060 'International Tables Vol C Tables 4.2.6.8 and 6.1.1.4'
P P 0.1023 0.0942 'International Tables Vol C Tables 4.2.6.8 and 6.1.1.4'

loop_
_geom_angle_atom_site_label_1
_geom_angle_atom_site_label_2
_geom_angle_atom_site_label_3
_geom_angle
O2 Ni1 O1 83.92(16)
O2 Ni1 N2 95.36(17)
O1 Ni1 N2 176.33(19)
O2 Ni1 N1 178.5(2)
O1 Ni1 N1 95.44(15)
N2 Ni1 N1 85.36(17)
N1 P1 C3 108.2(2)
N1 P1 C15 115.0(2)
C3 P1 C15 107.1(2)
N1 P1 C9 110.8(2)
C3 P1 C9 108.2(2)
C15 P1 C9 107.4(2)
N2 P2 C21 108.1(2)
N2 P2 C27 110.4(2)
C21 P2 C27 109.3(2)
N2 P2 C33 115.8(2)
C21 P2 C33 108.3(2)
C27 P2 C33 104.7(2)
C4 O1 Ni1 130.9(3)
C22 O2 Ni1 131.7(3)
C1 N1 P1 121.0(3)
C1 N1 Ni1 112.6(3)
P1 N1 Ni1 118.8(2)
C2 N2 P2 121.9(3)
C2 N2 Ni1 111.3(3)
P2 N2 Ni1 117.2(2)
N1 C1 C2 105.3(4)
N2 C2 C1 107.4(4)
C4 C3 C8 121.2(4)
C4 C3 P1 117.6(3)
C8 C3 P1 121.2(4)
O1 C4 C3 122.3(4)
O1 C4 C5 120.5(4)
C3 C4 C5 117.1(4)
C6 C5 C4 120.5(5)
C5 C6 C7 121.9(5)
C8 C7 C6 120.1(5)
C7 C8 C3 119.2(5)
C14 C9 C10 119.1(5)
C14 C9 P1 123.1(4)
C10 C9 P1 117.7(4)
C11 C10 C9 120.1(6)
C12 C11 C10 120.1(6)
C11 C12 C13 120.3(6)
C14 C13 C12 119.7(6)
C13 C14 C9 120.6(6)
C20 C15 C16 118.0(5)
C20 C15 P1 121.3(4)
C16 C15 P1 120.6(4)
C17 C16 C15 120.7(5)
C18 C17 C16 120.4(5)
C17 C18 C19 120.2(5)
C18 C19 C20 120.1(5)
C15 C20 C19 120.6(5)
C22 C21 C26 119.1(5)
C22 C21 P2 121.3(4)
C26 C21 P2 119.6(4)
O2 C22 C23 117.6(4)
O2 C22 C21 125.0(5)
C23 C22 C21 117.4(5)
C24 C23 C22 122.1(5)
C25 C24 C23 120.1(5)
C26 C25 C24 119.2(5)
C25 C26 C21 122.1(5)
C28 C27 C32 118.9(5)
C28 C27 P2 118.5(4)
C32 C27 P2 122.6(4)
C27 C28 C29 121.5(5)
C28 C29 C30 118.0(5)
C31 C30 C29 120.3(5)
C30 C31 C32 121.5(6)
C31 C32 C27 119.7(5)
C34 C33 C38 119.2(5)
C34 C33 P2 121.4(4)
C38 C33 P2 119.4(4)
C33 C34 C35 120.2(5)
C34 C35 C36 121.3(5)
C35 C36 C37 119.2(5)
C38 C37 C36 119.8(5)
C37 C38 C33 120.2(5)
Cl2 C39 Cl1 116.4(6)

loop_
_geom_bond_atom_site_label_1
_geom_bond_atom_site_label_2
_geom_bond_distance
Ni1 O2 1.863(4)
Ni1 O1 1.881(3)
Ni1 N2 1.888(4)
Ni1 N1 1.905(4)
P1 N1 1.613(4)
P1 C3 1.774(5)
P1 C15 1.804(5)
P1 C9 1.807(5)
P2 N2 1.617(4)
P2 C21 1.771(5)
P2 C27 1.809(5)
P2 C33 1.827(5)
O1 C4 1.301(6)
O2 C22 1.319(6)
N1 C1 1.478(6)
N2 C2 1.474(6)
C1 C2 1.502(7)
C3 C4 1.410(7)
C3 C8 1.425(7)
C4 C5 1.421(7)
C5 C6 1.373(8)
C6 C7 1.382(8)
C7 C8 1.378(7)
C9 C14 1.391(7)
C9 C10 1.398(8)
C10 C11 1.378(8)
C11 C12 1.378(9)
C12 C13 1.391(10)
C13 C14 1.373(8)
C15 C20 1.389(7)
C15 C16 1.407(7)
C16 C17 1.377(8)
C17 C18 1.368(8)
C18 C19 1.378(8)
C19 C20 1.390(8)
C21 C22 1.410(7)
C21 C26 1.419(7)
C22 C23 1.409(7)
C23 C24 1.387(8)
C24 C25 1.387(8)
C25 C26 1.366(8)
C27 C28 1.390(7)
C27 C32 1.392(7)
C28 C29 1.397(7)
C29 C30 1.410(9)
C30 C31 1.356(9)
C31 C32 1.386(8)
C33 C34 1.367(7)
C33 C38 1.404(7)
C34 C35 1.372(8)
C35 C36 1.375(8)
C36 C37 1.387(8)
C37 C38 1.378(7)
Cl1 C39 1.724(10)
Cl2 C39 1.664(11)
